data_4124360
loop_
_publ_author_name
'Larson, Reed T.'
'Pemberton, Ryan P.'
'Franke, Jenna M.'
'Tantillo, Dean J.'
'Thomson, Regan J.'

_publ_section_title
;
 Total Synthesis of the Galbulimima Alkaloids Himandravine and GB17 Using
 Biomimetic Diels-Alder Reactions of Double Diene Precursors.
;
_journal_issue 34
_journal_name_full 'Journal of the American Chemical Society'
_journal_page_first 11197
_journal_page_last 11204
_journal_paper_doi 10.1021/jacs.5b07710
_journal_volume 137
_journal_year 2015
_chemical_absolute_configuration ad
_chemical_formula_sum 'C28 H38 Cl N O3'
_chemical_formula_weight 472.04
_space_group_crystal_system triclinic
_space_group_IT_number 1
_space_group_name_Hall 'P 1'
_space_group_name_H-M_alt 'P 1'
_symmetry_space_group_name_Hall 'P 1'
_symmetry_space_group_name_H-M 'P 1'
_atom_sites_solution_hydrogens geom
_audit_creation_method SHELXL-2013
_audit_update_record
;
2014-03-06 # Formatted by publCIF
;
_cell_angle_alpha 97.3625(11)
_cell_angle_beta 96.2287(11)
_cell_angle_gamma 90.2865(10)
_cell_formula_units_Z 2
_cell_length_a 5.29851(10)
_cell_length_b 10.6425(2)
_cell_length_c 22.9174(5)
_cell_measurement_reflns_used 8577
_cell_measurement_temperature 100(2)
_cell_measurement_theta_max 64.95
_cell_measurement_theta_min 3.91
_cell_volume 1273.84(4)
_computing_cell_refinement 'Bruker SAINT'
_computing_data_collection 'Bruker APEX2'
_computing_data_reduction 'Bruker SAINT'
_computing_molecular_graphics 'Bruker SHELXTL'
_computing_publication_material 'Bruker SHELXTL'
_computing_structure_refinement 'SHELXL-2013 (Sheldrick, 2013)'
_computing_structure_solution 'SHELXS-97 (Sheldrick 2008)'
_diffrn_ambient_temperature 100(2)
_diffrn_measured_fraction_theta_full 0.928
_diffrn_measured_fraction_theta_max 0.987
_diffrn_measurement_device_type 'Bruker APEX-II CCD'
_diffrn_measurement_method '\f and \w scans'
_diffrn_radiation_type CuK\a
_diffrn_radiation_wavelength 1.54178
_diffrn_reflns_av_R_equivalents 0.0254
_diffrn_reflns_av_unetI/netI 0.0447
_diffrn_reflns_laue_measured_fraction_full 0.928
_diffrn_reflns_laue_measured_fraction_max 0.987
_diffrn_reflns_limit_h_max 6
_diffrn_reflns_limit_h_min -6
_diffrn_reflns_limit_k_max 12
_diffrn_reflns_limit_k_min -12
_diffrn_reflns_limit_l_max 26
_diffrn_reflns_limit_l_min -26
_diffrn_reflns_number 16619
_diffrn_reflns_point_group_measured_fraction_full 0.863
_diffrn_reflns_point_group_measured_fraction_max 0.918
_diffrn_reflns_theta_full 67.679
_diffrn_reflns_theta_max 65.051
_diffrn_reflns_theta_min 1.956
_exptl_absorpt_coefficient_mu 1.549
_exptl_absorpt_correction_T_max 0.7526
_exptl_absorpt_correction_T_min 0.6871
_exptl_absorpt_correction_type multi-scan
_exptl_absorpt_process_details 'SADABS, bruker'
_exptl_crystal_colour colourless
_exptl_crystal_density_diffrn 1.231
_exptl_crystal_description plate
_exptl_crystal_F_000 508
_exptl_crystal_size_max 0.195
_exptl_crystal_size_mid 0.153
_exptl_crystal_size_min 0.006
_refine_diff_density_max 0.209
_refine_diff_density_min -0.151
_refine_diff_density_rms 0.033
_refine_ls_abs_structure_details
; 
 Flack x determined using 3362 quotients [(I+)-(I-)]/[(I+)+(I-)] 
 (Parsons and Flack (2004), Acta Cryst. A60, s61). 
;
_refine_ls_abs_structure_Flack 0.042(4)
_refine_ls_extinction_method none
_refine_ls_goodness_of_fit_ref 1.029
_refine_ls_hydrogen_treatment constr
_refine_ls_matrix_type full
_refine_ls_number_parameters 599
_refine_ls_number_reflns 7978
_refine_ls_number_restraints 3
_refine_ls_restrained_S_all 1.029
_refine_ls_R_factor_all 0.0281
_refine_ls_R_factor_gt 0.0262
_refine_ls_shift/su_max 0.001
_refine_ls_shift/su_mean 0.000
_refine_ls_structure_factor_coef Fsqd
_refine_ls_weighting_details 'w=1/[\s^2^(Fo^2^)+(0.0295P)^2^] where P=(Fo^2^+2Fc^2^)/3'
_refine_ls_weighting_scheme calc
_refine_ls_wR_factor_gt 0.0624
_refine_ls_wR_factor_ref 0.0633
_reflns_Friedel_coverage 0.860
_reflns_friedel_fraction_full 0.798
_reflns_friedel_fraction_max 0.849
_reflns_number_gt 7599
_reflns_number_total 7978
_reflns_threshold_expression 'I > 2\s(I)'
_cod_data_source_file ja5b07710_si_001.cif
_cod_data_source_block n3363_2m
_cod_database_code 4124360
_shelx_space_group_comment
; 
The symmetry employed for this shelxl refinement is uniquely defined 
by the following loop, which should always be used as a source of 
symmetry information in preference to the above space-group names. 
They are only intended as comments. 
;
_shelx_estimated_absorpt_t_min 0.752
_shelx_estimated_absorpt_t_max 0.991
_shelxl_version_number 2013-3

loop_
_space_group_symop_operation_xyz
'x, y, z'

loop_
_atom_site_label
_atom_site_type_symbol
_atom_site_fract_x
_atom_site_fract_y
_atom_site_fract_z
_atom_site_U_iso_or_equiv
_atom_site_adp_type
_atom_site_occupancy
_atom_site_site_symmetry_order
_atom_site_calc_flag
_atom_site_refinement_flags_posn
_atom_site_refinement_flags_adp
Cl1 Cl 0.09702(9) 0.23147(5) 0.18260(3) 0.02148(14) Uani 1 1 d . .
O1 O 1.3018(4) -0.18248(18) 0.34633(9) 0.0316(5) Uani 1 1 d . .
O2 O 1.0381(3) -0.09272(16) 0.28139(8) 0.0234(4) Uani 1 1 d . .
O3 O 1.2641(3) 0.46052(15) 0.50733(8) 0.0228(4) Uani 1 1 d . .
O4 O 0.4443(4) 0.18341(19) 0.86069(9) 0.0324(5) Uani 1 1 d . .
O5 O 0.7089(3) 0.30913(16) 0.92638(8) 0.0231(4) Uani 1 1 d . .
O6 O 0.4933(3) 0.73905(15) 0.70237(8) 0.0228(4) Uani 1 1 d . .
N1 N 0.6057(4) 0.37886(18) 0.19605(9) 0.0173(4) Uani 1 1 d . .
H1A H 0.4405 0.3326 0.1901 0.021 Uiso 1 1 calc R U
H1B H 0.7403 0.3152 0.1920 0.021 Uiso 1 1 calc R U
N2 N 1.1475(4) 0.82841(18) 1.01311(9) 0.0173(4) Uani 1 1 d . .
H2A H 1.3116 0.7853 1.0193 0.021 Uiso 1 1 calc R U
H2B H 1.0111 0.7670 1.0168 0.021 Uiso 1 1 calc R U
C1 C 0.5800(5) 0.3803(2) 0.08865(12) 0.0246(6) Uani 1 1 d . .
H1C H 0.7114 0.3158 0.0876 0.037 Uiso 1 1 calc R U
H1D H 0.5950 0.4330 0.0571 0.037 Uiso 1 1 calc R U
H1E H 0.4120 0.3388 0.0829 0.037 Uiso 1 1 calc R U
C2 C 0.6132(5) 0.4625(2) 0.14781(11) 0.0199(5) Uani 1 1 d . .
H2 H 0.7839 0.5054 0.1526 0.024 Uiso 1 1 calc R U
C3 C 0.4137(5) 0.5632(2) 0.15511(12) 0.0252(6) Uani 1 1 d . .
H3A H 0.2431 0.5222 0.1487 0.030 Uiso 1 1 calc R U
H3B H 0.4229 0.6209 0.1248 0.030 Uiso 1 1 calc R U
C4 C 0.4499(6) 0.6397(3) 0.21628(13) 0.0297(6) Uani 1 1 d . .
H4A H 0.3128 0.7021 0.2201 0.036 Uiso 1 1 calc R U
H4B H 0.6143 0.6867 0.2216 0.036 Uiso 1 1 calc R U
C5 C 0.4454(5) 0.5519(2) 0.26404(12) 0.0259(6) Uani 1 1 d . .
H5A H 0.4797 0.6025 0.3035 0.031 Uiso 1 1 calc R U
H5B H 0.2740 0.5127 0.2613 0.031 Uiso 1 1 calc R U
C6 C 0.6408(5) 0.4478(2) 0.25813(11) 0.0202(5) Uani 1 1 d . .
H6 H 0.8145 0.4876 0.2656 0.024 Uiso 1 1 calc R U
C7 C 0.6192(5) 0.3543(2) 0.30099(11) 0.0196(5) Uani 1 1 d . .
H7 H 0.4554 0.3395 0.3123 0.024 Uiso 1 1 calc R U
C8 C 0.8106(5) 0.2906(2) 0.32451(11) 0.0170(5) Uani 1 1 d . .
H8 H 0.9735 0.3032 0.3123 0.020 Uiso 1 1 calc R U
C9 C 0.7894(4) 0.1997(2) 0.36908(11) 0.0170(5) Uani 1 1 d . .
H9 H 0.6112 0.2044 0.3797 0.020 Uiso 1 1 calc R U
C10 C 0.9647(4) 0.2468(2) 0.42621(11) 0.0163(5) Uani 1 1 d . .
H10 H 1.1320 0.2717 0.4142 0.020 Uiso 1 1 calc R U
C11 C 0.8547(4) 0.3650(2) 0.45870(10) 0.0167(5) Uani 1 1 d . .
H11A H 0.8384 0.4316 0.4321 0.020 Uiso 1 1 calc R U
H11B H 0.6822 0.3441 0.4679 0.020 Uiso 1 1 calc R U
C12 C 1.0142(5) 0.4174(2) 0.51582(11) 0.0195(5) Uani 1 1 d . .
H12 H 0.9232 0.4893 0.5363 0.023 Uiso 1 1 calc R U
C13 C 1.0561(5) 0.3151(2) 0.55628(12) 0.0230(6) Uani 1 1 d . .
H13A H 0.8915 0.2918 0.5691 0.028 Uiso 1 1 calc R U
H13B H 1.1699 0.3489 0.5920 0.028 Uiso 1 1 calc R U
C14 C 1.1730(5) 0.1964(2) 0.52550(12) 0.0219(5) Uani 1 1 d . .
H14A H 1.3464 0.2175 0.5170 0.026 Uiso 1 1 calc R U
H14B H 1.1870 0.1305 0.5524 0.026 Uiso 1 1 calc R U
C15 C 1.0141(5) 0.1441(2) 0.46767(11) 0.0177(5) Uani 1 1 d . .
H15 H 0.8461 0.1151 0.4777 0.021 Uiso 1 1 calc R U
C16 C 1.1337(5) 0.0329(2) 0.43475(11) 0.0207(6) Uani 1 1 d . .
H16 H 1.2652 -0.0122 0.4541 0.025 Uiso 1 1 calc R U
C17 C 1.0523(5) -0.0009(2) 0.37851(11) 0.0183(5) Uani 1 1 d . .
C18 C 1.1500(5) -0.1018(2) 0.33656(12) 0.0218(6) Uani 1 1 d . .
C19 C 0.8901(5) 0.0248(2) 0.28072(11) 0.0198(5) Uani 1 1 d . .
H19 H 0.9973 0.0936 0.2695 0.024 Uiso 1 1 calc R U
C20 C 0.8341(4) 0.0580(2) 0.34506(11) 0.0171(5) Uani 1 1 d . .
H20 H 0.6774 0.0091 0.3496 0.020 Uiso 1 1 calc R U
C21 C 0.6618(5) -0.0012(3) 0.23575(12) 0.0262(6) Uani 1 1 d . .
H21A H 0.7171 -0.0288 0.1968 0.039 Uiso 1 1 calc R U
H21B H 0.5633 0.0762 0.2341 0.039 Uiso 1 1 calc R U
H21C H 0.5559 -0.0680 0.2470 0.039 Uiso 1 1 calc R U
C22 C 1.2711(5) 0.5581(3) 0.46985(14) 0.0278(6) Uani 1 1 d . .
H22A H 1.2170 0.5212 0.4285 0.033 Uiso 1 1 calc R U
H22B H 1.4484 0.5895 0.4717 0.033 Uiso 1 1 calc R U
C23 C 1.1038(5) 0.6689(2) 0.48635(12) 0.0227(6) Uani 1 1 d . .
C24 C 0.9103(5) 0.7028(2) 0.44601(12) 0.0244(6) Uani 1 1 d . .
H24 H 0.8898 0.6597 0.4068 0.029 Uiso 1 1 calc R U
C25 C 0.7458(5) 0.7994(2) 0.46226(13) 0.0272(6) Uani 1 1 d . .
H25 H 0.6131 0.8215 0.4343 0.033 Uiso 1 1 calc R U
C26 C 0.7757(5) 0.8628(2) 0.51893(13) 0.0251(6) Uani 1 1 d . .
H26 H 0.6610 0.9274 0.5304 0.030 Uiso 1 1 calc R U
C27 C 0.9737(5) 0.8324(3) 0.55929(13) 0.0262(6) Uani 1 1 d . .
H27 H 0.9974 0.8779 0.5980 0.031 Uiso 1 1 calc R U
C28 C 1.1368(5) 0.7358(2) 0.54311(13) 0.0259(6) Uani 1 1 d . .
H28 H 1.2716 0.7151 0.5709 0.031 Uiso 1 1 calc R U
C29 C 1.1715(5) 0.8878(2) 1.12054(12) 0.0250(6) Uani 1 1 d . .
H29A H 1.0326 0.8276 1.1221 0.037 Uiso 1 1 calc R U
H29B H 1.1672 0.9583 1.1524 0.037 Uiso 1 1 calc R U
H29C H 1.3342 0.8450 1.1254 0.037 Uiso 1 1 calc R U
C30 C 1.1411(5) 0.9383(2) 1.06146(11) 0.0198(5) Uani 1 1 d . .
H30 H 0.9716 0.9789 1.0565 0.024 Uiso 1 1 calc R U
C31 C 1.3443(5) 1.0348(2) 1.05486(12) 0.0249(6) Uani 1 1 d . .
H31A H 1.5137 0.9969 1.0612 0.030 Uiso 1 1 calc R U
H31B H 1.3366 1.1090 1.0854 0.030 Uiso 1 1 calc R U
C32 C 1.3094(6) 1.0781(2) 0.99374(13) 0.0298(6) Uani 1 1 d . .
H32A H 1.4474 1.1388 0.9902 0.036 Uiso 1 1 calc R U
H32B H 1.1457 1.1219 0.9884 0.036 Uiso 1 1 calc R U
C33 C 1.3130(5) 0.9649(2) 0.94578(12) 0.0259(6) Uani 1 1 d . .
H33A H 1.4838 0.9275 0.9485 0.031 Uiso 1 1 calc R U
H33B H 1.2798 0.9943 0.9064 0.031 Uiso 1 1 calc R U
C34 C 1.1155(5) 0.8634(2) 0.95122(11) 0.0202(5) Uani 1 1 d . .
H34 H 0.9426 0.8991 0.9436 0.024 Uiso 1 1 calc R U
C35 C 1.1353(5) 0.7464(2) 0.90799(11) 0.0186(5) Uani 1 1 d . .
H35 H 1.2987 0.7259 0.8965 0.022 Uiso 1 1 calc R U
C36 C 0.9444(5) 0.6697(2) 0.88456(11) 0.0174(5) Uani 1 1 d . .
H36 H 0.7818 0.6884 0.8969 0.021 Uiso 1 1 calc R U
C37 C 0.9645(4) 0.5547(2) 0.83964(11) 0.0163(5) Uani 1 1 d . .
H37 H 1.1430 0.5536 0.8292 0.020 Uiso 1 1 calc R U
C38 C 0.7902(4) 0.5708(2) 0.78229(11) 0.0164(5) Uani 1 1 d . .
H38 H 0.6233 0.6022 0.7942 0.020 Uiso 1 1 calc R U
C39 C 0.9027(5) 0.6709(2) 0.75009(11) 0.0179(5) Uani 1 1 d . .
H39A H 0.9210 0.7520 0.7768 0.021 Uiso 1 1 calc R U
H39B H 1.0744 0.6448 0.7408 0.021 Uiso 1 1 calc R U
C40 C 0.7422(5) 0.6918(2) 0.69296(11) 0.0205(5) Uani 1 1 d . .
H40 H 0.8331 0.7527 0.6723 0.025 Uiso 1 1 calc R U
C41 C 0.6976(5) 0.5669(2) 0.65254(12) 0.0233(6) Uani 1 1 d . .
H41A H 0.5833 0.5808 0.6169 0.028 Uiso 1 1 calc R U
H41B H 0.8613 0.5366 0.6395 0.028 Uiso 1 1 calc R U
C42 C 0.5808(5) 0.4661(2) 0.68324(12) 0.0221(6) Uani 1 1 d . .
H42A H 0.5651 0.3853 0.6563 0.027 Uiso 1 1 calc R U
H42B H 0.4080 0.4918 0.6919 0.027 Uiso 1 1 calc R U
C43 C 0.7392(5) 0.4453(2) 0.74096(11) 0.0176(5) Uani 1 1 d . .
H43 H 0.9066 0.4109 0.7309 0.021 Uiso 1 1 calc R U
C44 C 0.6175(5) 0.3519(2) 0.77361(12) 0.0200(5) Uani 1 1 d . .
H44 H 0.4847 0.2965 0.7542 0.024 Uiso 1 1 calc R U
C45 C 0.6988(5) 0.3485(2) 0.82977(11) 0.0178(5) Uani 1 1 d . .
C46 C 0.5987(5) 0.2696(2) 0.87105(12) 0.0226(6) Uani 1 1 d . .
C47 C 0.8590(5) 0.4265(2) 0.92749(11) 0.0200(5) Uani 1 1 d . .
H47 H 0.7532 0.5013 0.9389 0.024 Uiso 1 1 calc R U
C48 C 0.9165(5) 0.4259(2) 0.86322(11) 0.0174(5) Uani 1 1 d . .
H48 H 1.0724 0.3746 0.8586 0.021 Uiso 1 1 calc R U
C49 C 1.0875(5) 0.4251(3) 0.97260(12) 0.0265(6) Uani 1 1 d . .
H49A H 1.0317 0.4188 1.0115 0.040 Uiso 1 1 calc R U
H49B H 1.1876 0.5035 0.9744 0.040 Uiso 1 1 calc R U
H49C H 1.1920 0.3522 0.9612 0.040 Uiso 1 1 calc R U
C50 C 0.4900(5) 0.8564(2) 0.74091(13) 0.0254(6) Uani 1 1 d . .
H50A H 0.5558 0.8420 0.7816 0.030 Uiso 1 1 calc R U
H50B H 0.3121 0.8840 0.7417 0.030 Uiso 1 1 calc R U
C51 C 0.6449(5) 0.9609(2) 0.72271(12) 0.0215(6) Uani 1 1 d . .
C52 C 0.8541(5) 1.0153(2) 0.75927(12) 0.0233(6) Uani 1 1 d . .
H52 H 0.8939 0.9898 0.7974 0.028 Uiso 1 1 calc R U
C53 C 1.0056(5) 1.1062(2) 0.74105(13) 0.0250(6) Uani 1 1 d . .
H53 H 1.1494 1.1416 0.7663 0.030 Uiso 1 1 calc R U
C54 C 0.9466(5) 1.1451(2) 0.68595(13) 0.0258(6) Uani 1 1 d . .
H54 H 1.0517 1.2062 0.6730 0.031 Uiso 1 1 calc R U
C55 C 0.7339(5) 1.0949(2) 0.64956(13) 0.0262(6) Uani 1 1 d . .
H55 H 0.6904 1.1231 0.6122 0.031 Uiso 1 1 calc R U
C56 C 0.5852(5) 1.0032(2) 0.66812(13) 0.0248(6) Uani 1 1 d . .
H56 H 0.4401 0.9688 0.6431 0.030 Uiso 1 1 calc R U
Cl2 Cl 0.65326(9) 0.68789(5) 0.02568(3) 0.02141(14) Uani 1 1 d . .

loop_
_atom_site_aniso_label
_atom_site_aniso_U_11
_atom_site_aniso_U_22
_atom_site_aniso_U_33
_atom_site_aniso_U_23
_atom_site_aniso_U_13
_atom_site_aniso_U_12
Cl1 0.0181(3) 0.0181(3) 0.0297(3) 0.0044(2) 0.0077(2) 0.0022(2)
O1 0.0364(11) 0.0246(10) 0.0326(11) -0.0003(8) 0.0025(9) 0.0153(9)
O2 0.0277(10) 0.0191(9) 0.0224(10) -0.0012(7) 0.0034(7) 0.0056(7)
O3 0.0197(9) 0.0156(9) 0.0338(11) 0.0055(8) 0.0035(8) -0.0003(7)
O4 0.0373(11) 0.0281(11) 0.0327(11) 0.0098(9) 0.0019(9) -0.0143(10)
O5 0.0270(9) 0.0225(9) 0.0212(10) 0.0074(7) 0.0038(8) -0.0049(8)
O6 0.0206(9) 0.0153(9) 0.0330(11) 0.0041(8) 0.0038(8) 0.0014(7)
N1 0.0172(10) 0.0139(10) 0.0217(11) 0.0043(8) 0.0043(8) 0.0029(8)
N2 0.0166(10) 0.0136(10) 0.0217(11) 0.0016(8) 0.0029(8) -0.0022(8)
C1 0.0313(14) 0.0218(13) 0.0222(14) 0.0064(11) 0.0055(11) 0.0030(11)
C2 0.0225(13) 0.0170(13) 0.0223(14) 0.0088(10) 0.0053(10) 0.0007(10)
C3 0.0316(14) 0.0209(13) 0.0256(14) 0.0096(11) 0.0064(11) 0.0096(11)
C4 0.0439(17) 0.0184(13) 0.0295(15) 0.0073(11) 0.0105(13) 0.0104(12)
C5 0.0349(15) 0.0207(14) 0.0235(14) 0.0044(11) 0.0078(11) 0.0091(11)
C6 0.0218(13) 0.0178(13) 0.0208(14) 0.0033(10) 0.0001(10) 0.0009(10)
C7 0.0190(12) 0.0184(13) 0.0212(13) 0.0003(10) 0.0044(10) 0.0000(10)
C8 0.0161(12) 0.0164(12) 0.0183(13) 0.0008(10) 0.0025(10) -0.0003(10)
C9 0.0148(12) 0.0165(12) 0.0205(13) 0.0030(10) 0.0044(10) 0.0007(10)
C10 0.0161(12) 0.0144(12) 0.0191(13) 0.0031(10) 0.0039(10) -0.0002(9)
C11 0.0186(12) 0.0154(12) 0.0171(13) 0.0044(10) 0.0039(10) 0.0008(10)
C12 0.0208(13) 0.0145(12) 0.0237(14) 0.0014(10) 0.0055(10) -0.0001(10)
C13 0.0277(14) 0.0202(13) 0.0204(14) 0.0013(11) 0.0007(11) 0.0009(11)
C14 0.0262(14) 0.0180(12) 0.0216(13) 0.0053(10) -0.0001(11) 0.0023(10)
C15 0.0202(12) 0.0139(12) 0.0203(13) 0.0038(10) 0.0059(10) 0.0006(10)
C16 0.0224(13) 0.0162(13) 0.0242(15) 0.0066(10) 0.0010(11) 0.0032(10)
C17 0.0210(12) 0.0114(12) 0.0235(14) 0.0044(10) 0.0044(10) -0.0003(10)
C18 0.0233(13) 0.0187(13) 0.0236(14) 0.0016(10) 0.0043(11) 0.0002(11)
C19 0.0224(13) 0.0142(12) 0.0228(14) 0.0019(10) 0.0031(10) 0.0028(10)
C20 0.0175(12) 0.0131(12) 0.0206(13) 0.0029(10) 0.0019(10) -0.0031(10)
C21 0.0288(14) 0.0208(14) 0.0270(15) -0.0004(11) -0.0019(12) 0.0000(11)
C22 0.0257(14) 0.0188(13) 0.0410(17) 0.0051(12) 0.0119(12) -0.0011(11)
C23 0.0218(13) 0.0150(12) 0.0337(15) 0.0075(11) 0.0082(11) -0.0036(10)
C24 0.0322(15) 0.0158(13) 0.0266(15) 0.0052(11) 0.0073(12) -0.0053(11)
C25 0.0294(15) 0.0193(14) 0.0347(17) 0.0121(12) 0.0021(12) 0.0000(12)
C26 0.0240(13) 0.0165(13) 0.0376(17) 0.0099(12) 0.0090(12) -0.0002(11)
C27 0.0317(15) 0.0186(13) 0.0288(15) 0.0031(11) 0.0055(12) -0.0030(11)
C28 0.0234(13) 0.0197(13) 0.0352(16) 0.0081(12) 0.0003(12) -0.0016(11)
C29 0.0312(15) 0.0214(14) 0.0216(14) -0.0011(11) 0.0043(11) -0.0017(11)
C30 0.0210(12) 0.0148(12) 0.0228(14) -0.0023(10) 0.0041(10) 0.0022(10)
C31 0.0293(14) 0.0187(13) 0.0255(14) -0.0043(11) 0.0067(11) -0.0065(11)
C32 0.0440(17) 0.0147(13) 0.0311(16) 0.0003(11) 0.0103(13) -0.0093(12)
C33 0.0356(15) 0.0181(13) 0.0242(14) 0.0016(11) 0.0062(11) -0.0064(11)
C34 0.0209(13) 0.0205(13) 0.0187(14) 0.0020(10) 0.0011(10) -0.0004(10)
C35 0.0168(12) 0.0194(13) 0.0207(13) 0.0048(10) 0.0046(10) 0.0010(10)
C36 0.0181(13) 0.0176(12) 0.0177(13) 0.0047(10) 0.0040(10) 0.0005(10)
C37 0.0149(12) 0.0147(12) 0.0200(13) 0.0021(10) 0.0044(10) -0.0009(10)
C38 0.0156(12) 0.0126(12) 0.0208(13) 0.0003(10) 0.0025(10) 0.0005(9)
C39 0.0158(12) 0.0152(12) 0.0228(13) 0.0015(10) 0.0042(10) 0.0000(9)
C40 0.0198(13) 0.0197(13) 0.0239(14) 0.0068(11) 0.0064(10) 0.0020(10)
C41 0.0292(15) 0.0221(13) 0.0186(14) 0.0040(11) 0.0012(11) 0.0031(11)
C42 0.0257(14) 0.0178(13) 0.0217(14) 0.0001(10) 0.0008(11) -0.0002(11)
C43 0.0192(12) 0.0130(12) 0.0207(13) 0.0011(10) 0.0037(10) -0.0001(10)
C44 0.0209(12) 0.0131(12) 0.0252(14) -0.0002(10) 0.0027(11) -0.0017(10)
C45 0.0192(12) 0.0103(11) 0.0243(14) 0.0016(10) 0.0053(10) -0.0007(10)
C46 0.0240(13) 0.0195(13) 0.0257(15) 0.0057(11) 0.0050(11) -0.0023(12)
C47 0.0211(13) 0.0155(12) 0.0247(14) 0.0061(10) 0.0034(10) -0.0011(10)
C48 0.0181(12) 0.0137(12) 0.0206(13) 0.0030(10) 0.0023(10) 0.0020(10)
C49 0.0295(15) 0.0243(14) 0.0258(15) 0.0077(11) -0.0012(12) 0.0005(12)
C50 0.0235(14) 0.0196(14) 0.0346(16) 0.0043(12) 0.0095(12) 0.0040(11)
C51 0.0200(13) 0.0151(12) 0.0301(15) 0.0008(11) 0.0091(11) 0.0058(10)
C52 0.0293(14) 0.0148(12) 0.0260(15) 0.0011(11) 0.0062(11) 0.0058(11)
C53 0.0244(14) 0.0149(13) 0.0342(16) -0.0024(11) 0.0030(12) 0.0002(11)
C54 0.0289(14) 0.0119(12) 0.0382(16) 0.0014(11) 0.0137(12) 0.0020(11)
C55 0.0348(16) 0.0173(14) 0.0272(15) 0.0034(11) 0.0052(12) 0.0010(12)
C56 0.0221(14) 0.0178(13) 0.0338(16) 0.0016(11) 0.0019(11) 0.0014(11)
Cl2 0.0180(3) 0.0180(3) 0.0295(3) 0.0039(2) 0.0075(2) -0.0007(2)

loop_
_atom_type_symbol
_atom_type_description
_atom_type_scat_dispersion_real
_atom_type_scat_dispersion_imag
_atom_type_scat_source
C C 0.0181 0.0091 'International Tables Vol C Tables 4.2.6.8 and 6.1.1.4'
H H 0.0000 0.0000 'International Tables Vol C Tables 4.2.6.8 and 6.1.1.4'
N N 0.0311 0.0180 'International Tables Vol C Tables 4.2.6.8 and 6.1.1.4'
O O 0.0492 0.0322 'International Tables Vol C Tables 4.2.6.8 and 6.1.1.4'
Cl Cl 0.3639 0.7018 'International Tables Vol C Tables 4.2.6.8 and 6.1.1.4'

loop_
_geom_angle_atom_site_label_1
_geom_angle_atom_site_label_2
_geom_angle_atom_site_label_3
_geom_angle
C18 O2 C19 110.55(18)
C22 O3 C12 115.43(19)
C46 O5 C47 110.64(19)
C50 O6 C40 115.32(19)
C6 N1 C2 114.87(18)
C6 N1 H1A 108.6
C2 N1 H1A 108.6
C6 N1 H1B 108.6
C2 N1 H1B 108.6
H1A N1 H1B 107.5
C34 N2 C30 114.87(19)
C34 N2 H2A 108.5
C30 N2 H2A 108.5
C34 N2 H2B 108.5
C30 N2 H2B 108.5
H2A N2 H2B 107.5
C2 C1 H1C 109.5
C2 C1 H1D 109.5
H1C C1 H1D 109.5
C2 C1 H1E 109.5
H1C C1 H1E 109.5
H1D C1 H1E 109.5
C1 C2 N1 108.7(2)
C1 C2 C3 114.0(2)
N1 C2 C3 108.8(2)
C1 C2 H2 108.4
N1 C2 H2 108.4
C3 C2 H2 108.4
C2 C3 C4 111.8(2)
C2 C3 H3A 109.3
C4 C3 H3A 109.3
C2 C3 H3B 109.3
C4 C3 H3B 109.3
H3A C3 H3B 107.9
C3 C4 C5 110.2(2)
C3 C4 H4A 109.6
C5 C4 H4A 109.6
C3 C4 H4B 109.6
C5 C4 H4B 109.6
H4A C4 H4B 108.1
C6 C5 C4 112.3(2)
C6 C5 H5A 109.1
C4 C5 H5A 109.1
C6 C5 H5B 109.1
C4 C5 H5B 109.1
H5A C5 H5B 107.9
C7 C6 N1 109.02(19)
C7 C6 C5 112.3(2)
N1 C6 C5 109.3(2)
C7 C6 H6 108.7
N1 C6 H6 108.7
C5 C6 H6 108.7
C8 C7 C6 125.2(2)
C8 C7 H7 117.4
C6 C7 H7 117.4
C7 C8 C9 125.0(2)
C7 C8 H8 117.5
C9 C8 H8 117.5
C8 C9 C10 109.13(19)
C8 C9 C20 114.2(2)
C10 C9 C20 112.83(18)
C8 C9 H9 106.7
C10 C9 H9 106.7
C20 C9 H9 106.7
C11 C10 C15 110.7(2)
C11 C10 C9 110.00(18)
C15 C10 C9 113.01(19)
C11 C10 H10 107.6
C15 C10 H10 107.6
C9 C10 H10 107.6
C12 C11 C10 113.61(19)
C12 C11 H11A 108.8
C10 C11 H11A 108.8
C12 C11 H11B 108.8
C10 C11 H11B 108.8
H11A C11 H11B 107.7
O3 C12 C11 113.8(2)
O3 C12 C13 105.6(2)
C11 C12 C13 110.2(2)
O3 C12 H12 109.0
C11 C12 H12 109.0
C13 C12 H12 109.0
C12 C13 C14 111.9(2)
C12 C13 H13A 109.2
C14 C13 H13A 109.2
C12 C13 H13B 109.2
C14 C13 H13B 109.2
H13A C13 H13B 107.9
C15 C14 C13 111.9(2)
C15 C14 H14A 109.2
C13 C14 H14A 109.2
C15 C14 H14B 109.2
C13 C14 H14B 109.2
H14A C14 H14B 107.9
C16 C15 C14 112.8(2)
C16 C15 C10 108.7(2)
C14 C15 C10 111.5(2)
C16 C15 H15 107.9
C14 C15 H15 107.9
C10 C15 H15 107.9
C17 C16 C15 118.6(2)
C17 C16 H16 120.7
C15 C16 H16 120.7
C16 C17 C18 128.2(2)
C16 C17 C20 124.9(2)
C18 C17 C20 106.9(2)
O1 C18 O2 122.0(2)
O1 C18 C17 129.1(2)
O2 C18 C17 108.9(2)
O2 C19 C21 108.4(2)
O2 C19 C20 103.89(19)
C21 C19 C20 115.7(2)
O2 C19 H19 109.6
C21 C19 H19 109.6
C20 C19 H19 109.6
C17 C20 C19 102.21(19)
C17 C20 C9 114.10(19)
C19 C20 C9 119.0(2)
C17 C20 H20 106.9
C19 C20 H20 106.9
C9 C20 H20 106.9
C19 C21 H21A 109.5
C19 C21 H21B 109.5
H21A C21 H21B 109.5
C19 C21 H21C 109.5
H21A C21 H21C 109.5
H21B C21 H21C 109.5
O3 C22 C23 113.6(2)
O3 C22 H22A 108.9
C23 C22 H22A 108.9
O3 C22 H22B 108.9
C23 C22 H22B 108.9
H22A C22 H22B 107.7
C24 C23 C28 119.0(2)
C24 C23 C22 120.6(2)
C28 C23 C22 120.4(2)
C23 C24 C25 120.8(3)
C23 C24 H24 119.6
C25 C24 H24 119.6
C26 C25 C24 119.9(3)
C26 C25 H25 120.1
C24 C25 H25 120.1
C25 C26 C27 119.9(2)
C25 C26 H26 120.0
C27 C26 H26 120.0
C28 C27 C26 120.1(3)
C28 C27 H27 120.0
C26 C27 H27 120.0
C27 C28 C23 120.3(3)
C27 C28 H28 119.8
C23 C28 H28 119.8
C30 C29 H29A 109.5
C30 C29 H29B 109.5
H29A C29 H29B 109.5
C30 C29 H29C 109.5
H29A C29 H29C 109.5
H29B C29 H29C 109.5
N2 C30 C29 108.5(2)
N2 C30 C31 108.8(2)
C29 C30 C31 113.8(2)
N2 C30 H30 108.5
C29 C30 H30 108.5
C31 C30 H30 108.5
C30 C31 C32 111.3(2)
C30 C31 H31A 109.4
C32 C31 H31A 109.4
C30 C31 H31B 109.4
C32 C31 H31B 109.4
H31A C31 H31B 108.0
C31 C32 C33 110.4(2)
C31 C32 H32A 109.6
C33 C32 H32A 109.6
C31 C32 H32B 109.6
C33 C32 H32B 109.6
H32A C32 H32B 108.1
C32 C33 C34 112.2(2)
C32 C33 H33A 109.2
C34 C33 H33A 109.2
C32 C33 H33B 109.2
C34 C33 H33B 109.2
H33A C33 H33B 107.9
C35 C34 N2 109.2(2)
C35 C34 C33 112.5(2)
N2 C34 C33 109.4(2)
C35 C34 H34 108.6
N2 C34 H34 108.6
C33 C34 H34 108.6
C36 C35 C34 125.4(2)
C36 C35 H35 117.3
C34 C35 H35 117.3
C35 C36 C37 125.0(2)
C35 C36 H36 117.5
C37 C36 H36 117.5
C36 C37 C38 109.16(18)
C36 C37 C48 114.1(2)
C38 C37 C48 112.82(19)
C36 C37 H37 106.8
C38 C37 H37 106.8
C48 C37 H37 106.8
C39 C38 C43 110.9(2)
C39 C38 C37 110.12(19)
C43 C38 C37 112.68(19)
C39 C38 H38 107.6
C43 C38 H38 107.6
C37 C38 H38 107.6
C40 C39 C38 113.2(2)
C40 C39 H39A 108.9
C38 C39 H39A 108.9
C40 C39 H39B 108.9
C38 C39 H39B 108.9
H39A C39 H39B 107.7
O6 C40 C41 105.8(2)
O6 C40 C39 113.2(2)
C41 C40 C39 110.1(2)
O6 C40 H40 109.2
C41 C40 H40 109.2
C39 C40 H40 109.2
C42 C41 C40 111.9(2)
C42 C41 H41A 109.2
C40 C41 H41A 109.2
C42 C41 H41B 109.2
C40 C41 H41B 109.2
H41A C41 H41B 107.9
C41 C42 C43 112.3(2)
C41 C42 H42A 109.2
C43 C42 H42A 109.2
C41 C42 H42B 109.2
C43 C42 H42B 109.2
H42A C42 H42B 107.9
C44 C43 C42 112.7(2)
C44 C43 C38 109.0(2)
C42 C43 C38 111.24(19)
C44 C43 H43 107.9
C42 C43 H43 107.9
C38 C43 H43 107.9
C45 C44 C43 118.6(2)
C45 C44 H44 120.7
C43 C44 H44 120.7
C44 C45 C46 127.8(2)
C44 C45 C48 124.8(2)
C46 C45 C48 107.4(2)
O4 C46 O5 122.2(2)
O4 C46 C45 129.2(2)
O5 C46 C45 108.6(2)
O5 C47 C49 108.5(2)
O5 C47 C48 104.25(19)
C49 C47 C48 115.5(2)
O5 C47 H47 109.4
C49 C47 H47 109.4
C48 C47 H47 109.4
C45 C48 C47 101.8(2)
C45 C48 C37 114.4(2)
C47 C48 C37 119.4(2)
C45 C48 H48 106.8
C47 C48 H48 106.8
C37 C48 H48 106.8
C47 C49 H49A 109.5
C47 C49 H49B 109.5
H49A C49 H49B 109.5
C47 C49 H49C 109.5
H49A C49 H49C 109.5
H49B C49 H49C 109.5
O6 C50 C51 113.5(2)
O6 C50 H50A 108.9
C51 C50 H50A 108.9
O6 C50 H50B 108.9
C51 C50 H50B 108.9
H50A C50 H50B 107.7
C56 C51 C52 118.3(3)
C56 C51 C50 120.5(2)
C52 C51 C50 121.1(2)
C53 C52 C51 121.1(3)
C53 C52 H52 119.4
C51 C52 H52 119.4
C54 C53 C52 119.7(3)
C54 C53 H53 120.1
C52 C53 H53 120.1
C53 C54 C55 120.0(3)
C53 C54 H54 120.0
C55 C54 H54 120.0
C56 C55 C54 119.6(3)
C56 C55 H55 120.2
C54 C55 H55 120.2
C55 C56 C51 121.1(3)
C55 C56 H56 119.4
C51 C56 H56 119.4

loop_
_geom_bond_atom_site_label_1
_geom_bond_atom_site_label_2
_geom_bond_distance
O1 C18 1.205(3)
O2 C18 1.352(3)
O2 C19 1.480(3)
O3 C22 1.433(3)
O3 C12 1.440(3)
O4 C46 1.209(3)
O5 C46 1.351(3)
O5 C47 1.473(3)
O6 C50 1.436(3)
O6 C40 1.442(3)
N1 C6 1.507(3)
N1 C2 1.509(3)
N1 H1A 0.9900
N1 H1B 0.9900
N2 C34 1.504(3)
N2 C30 1.507(3)
N2 H2A 0.9900
N2 H2B 0.9900
C1 C2 1.509(4)
C1 H1C 0.9800
C1 H1D 0.9800
C1 H1E 0.9800
C2 C3 1.516(3)
C2 H2 1.0000
C3 C4 1.521(4)
C3 H3A 0.9900
C3 H3B 0.9900
C4 C5 1.530(4)
C4 H4A 0.9900
C4 H4B 0.9900
C5 C6 1.523(3)
C5 H5A 0.9900
C5 H5B 0.9900
C6 C7 1.497(4)
C6 H6 1.0000
C7 C8 1.327(3)
C7 H7 0.9500
C8 C9 1.506(4)
C8 H8 0.9500
C9 C10 1.546(3)
C9 C20 1.567(3)
C9 H9 1.0000
C10 C11 1.529(3)
C10 C15 1.544(3)
C10 H10 1.0000
C11 C12 1.519(3)
C11 H11A 0.9900
C11 H11B 0.9900
C12 C13 1.520(4)
C12 H12 1.0000
C13 C14 1.533(4)
C13 H13A 0.9900
C13 H13B 0.9900
C14 C15 1.530(4)
C14 H14A 0.9900
C14 H14B 0.9900
C15 C16 1.501(3)
C15 H15 1.0000
C16 C17 1.317(4)
C16 H16 0.9500
C17 C18 1.481(4)
C17 C20 1.502(3)
C19 C21 1.502(4)
C19 C20 1.533(4)
C19 H19 1.0000
C20 H20 1.0000
C21 H21A 0.9800
C21 H21B 0.9800
C21 H21C 0.9800
C22 C23 1.513(4)
C22 H22A 0.9900
C22 H22B 0.9900
C23 C24 1.385(4)
C23 C28 1.393(4)
C24 C25 1.391(4)
C24 H24 0.9500
C25 C26 1.378(4)
C25 H25 0.9500
C26 C27 1.389(4)
C26 H26 0.9500
C27 C28 1.386(4)
C27 H27 0.9500
C28 H28 0.9500
C29 C30 1.513(4)
C29 H29A 0.9800
C29 H29B 0.9800
C29 H29C 0.9800
C30 C31 1.517(4)
C30 H30 1.0000
C31 C32 1.523(4)
C31 H31A 0.9900
C31 H31B 0.9900
C32 C33 1.525(4)
C32 H32A 0.9900
C32 H32B 0.9900
C33 C34 1.526(4)
C33 H33A 0.9900
C33 H33B 0.9900
C34 C35 1.501(3)
C34 H34 1.0000
C35 C36 1.319(4)
C35 H35 0.9500
C36 C37 1.507(3)
C36 H36 0.9500
C37 C38 1.551(3)
C37 C48 1.566(3)
C37 H37 1.0000
C38 C39 1.525(4)
C38 C43 1.540(3)
C38 H38 1.0000
C39 C40 1.524(4)
C39 H39A 0.9900
C39 H39B 0.9900
C40 C41 1.521(4)
C40 H40 1.0000
C41 C42 1.520(4)
C41 H41A 0.9900
C41 H41B 0.9900
C42 C43 1.530(3)
C42 H42A 0.9900
C42 H42B 0.9900
C43 C44 1.500(4)
C43 H43 1.0000
C44 C45 1.317(4)
C44 H44 0.9500
C45 C46 1.480(4)
C45 C48 1.494(3)
C47 C49 1.506(4)
C47 C48 1.535(4)
C47 H47 1.0000
C48 H48 1.0000
C49 H49A 0.9800
C49 H49B 0.9800
C49 H49C 0.9800
C50 C51 1.506(4)
C50 H50A 0.9900
C50 H50B 0.9900
C51 C56 1.389(4)
C51 C52 1.391(4)
C52 C53 1.387(4)
C52 H52 0.9500
C53 C54 1.383(4)
C53 H53 0.9500
C54 C55 1.388(4)
C54 H54 0.9500
C55 C56 1.387(4)
C55 H55 0.9500
C56 H56 0.9500

loop_
_geom_hbond_atom_site_label_D
_geom_hbond_atom_site_label_H
_geom_hbond_atom_site_label_A
_geom_hbond_distance_DH
_geom_hbond_distance_HA
_geom_hbond_distance_DA
_geom_hbond_angle_DHA
_geom_hbond_site_symmetry_A
C47 H47 Cl2 1.00 2.72 3.599(3) 146.7 1_556
C33 H33B O4 0.99 2.57 3.337(3) 133.7 1_665
C31 H31B Cl1 0.99 2.86 3.736(3) 148.4 1_666
C29 H29B Cl1 0.98 2.94 3.789(3) 146.1 1_666
C19 H19 Cl1 1.00 2.72 3.588(3) 146.0 1_655
C5 H5A O1 0.99 2.60 3.331(3) 131.1 1_465
C3 H3B Cl2 0.99 2.86 3.739(3) 148.8 .
C1 H1D Cl2 0.98 2.92 3.777(3) 147.0 .
N2 H2B Cl2 0.99 2.11 3.068(2) 162.1 1_556
N2 H2A Cl2 0.99 2.09 3.080(2) 175.7 1_656
N1 H1B Cl1 0.99 2.11 3.070(2) 161.8 1_655
N1 H1A Cl1 0.99 2.09 3.078(2) 176.4 .
C47 H47 Cl2 1.00 2.72 3.599(3) 146.7 1_556
C33 H33B O4 0.99 2.57 3.337(3) 133.7 1_665
C31 H31B Cl1 0.99 2.86 3.736(3) 148.4 1_666
C29 H29B Cl1 0.98 2.94 3.789(3) 146.1 1_666
C19 H19 Cl1 1.00 2.72 3.588(3) 146.0 1_655
C5 H5A O1 0.99 2.60 3.331(3) 131.1 1_465
C3 H3B Cl2 0.99 2.86 3.739(3) 148.8 .
C1 H1D Cl2 0.98 2.92 3.777(3) 147.0 .
N2 H2B Cl2 0.99 2.11 3.068(2) 162.1 1_556
N2 H2A Cl2 0.99 2.09 3.080(2) 175.7 1_656
N1 H1B Cl1 0.99 2.11 3.070(2) 161.8 1_655
N1 H1A Cl1 0.99 2.09 3.078(2) 176.4 .
N1 H1A Cl1 0.99 2.09 3.078(2) 176.4 .
N1 H1B Cl1 0.99 2.11 3.070(2) 161.8 1_655
N2 H2A Cl2 0.99 2.09 3.080(2) 175.7 1_656
N2 H2B Cl2 0.99 2.11 3.068(2) 162.1 1_556
C1 H1D Cl2 0.98 2.92 3.777(3) 147.0 .
C3 H3B Cl2 0.99 2.86 3.739(3) 148.8 .
C5 H5A O1 0.99 2.60 3.331(3) 131.1 1_465
C19 H19 Cl1 1.00 2.72 3.588(3) 146.0 1_655
C29 H29B Cl1 0.98 2.94 3.789(3) 146.1 1_666
C31 H31B Cl1 0.99 2.86 3.736(3) 148.4 1_666
C33 H33B O4 0.99 2.57 3.337(3) 133.7 1_665
C47 H47 Cl2 1.00 2.72 3.599(3) 146.7 1_556

loop_
_geom_torsion_atom_site_label_1
_geom_torsion_atom_site_label_2
_geom_torsion_atom_site_label_3
_geom_torsion_atom_site_label_4
_geom_torsion
C6 N1 C2 C1 179.1(2)
C6 N1 C2 C3 -56.3(3)
C1 C2 C3 C4 177.8(2)
N1 C2 C3 C4 56.3(3)
C2 C3 C4 C5 -57.0(3)
C3 C4 C5 C6 55.4(3)
C2 N1 C6 C7 177.86(19)
C2 N1 C6 C5 54.8(3)
C4 C5 C6 C7 -174.3(2)
C4 C5 C6 N1 -53.2(3)
N1 C6 C7 C8 89.4(3)
C5 C6 C7 C8 -149.3(3)
C6 C7 C8 C9 178.0(2)
C7 C8 C9 C10 -120.4(3)
C7 C8 C9 C20 112.3(3)
C8 C9 C10 C11 71.5(2)
C20 C9 C10 C11 -160.5(2)
C8 C9 C10 C15 -164.19(19)
C20 C9 C10 C15 -36.1(3)
C15 C10 C11 C12 53.9(3)
C9 C10 C11 C12 179.6(2)
C22 O3 C12 C11 58.7(3)
C22 O3 C12 C13 179.7(2)
C10 C11 C12 O3 63.2(3)
C10 C11 C12 C13 -55.2(3)
O3 C12 C13 C14 -68.2(3)
C11 C12 C13 C14 55.1(3)
C12 C13 C14 C15 -55.4(3)
C13 C14 C15 C16 176.3(2)
C13 C14 C15 C10 53.6(3)
C11 C10 C15 C16 -177.2(2)
C9 C10 C15 C16 58.9(3)
C11 C10 C15 C14 -52.2(3)
C9 C10 C15 C14 -176.1(2)
C14 C15 C16 C17 -163.3(2)
C10 C15 C16 C17 -39.0(3)
C15 C16 C17 C18 176.3(2)
C15 C16 C17 C20 -4.4(4)
C19 O2 C18 O1 -171.8(2)
C19 O2 C18 C17 8.7(3)
C16 C17 C18 O1 9.5(5)
C20 C17 C18 O1 -169.9(3)
C16 C17 C18 O2 -171.0(3)
C20 C17 C18 O2 9.6(3)
C18 O2 C19 C21 -146.5(2)
C18 O2 C19 C20 -22.9(3)
C16 C17 C20 C19 158.0(2)
C18 C17 C20 C19 -22.6(2)
C16 C17 C20 C9 28.3(4)
C18 C17 C20 C9 -152.3(2)
O2 C19 C20 C17 26.9(2)
C21 C19 C20 C17 145.5(2)
O2 C19 C20 C9 153.54(19)
C21 C19 C20 C9 -87.9(3)
C8 C9 C20 C17 120.1(2)
C10 C9 C20 C17 -5.3(3)
C8 C9 C20 C19 -0.7(3)
C10 C9 C20 C19 -126.1(2)
C12 O3 C22 C23 50.3(3)
O3 C22 C23 C24 -120.9(3)
O3 C22 C23 C28 57.0(3)
C28 C23 C24 C25 -2.1(4)
C22 C23 C24 C25 175.8(2)
C23 C24 C25 C26 0.4(4)
C24 C25 C26 C27 1.6(4)
C25 C26 C27 C28 -1.9(4)
C26 C27 C28 C23 0.2(4)
C24 C23 C28 C27 1.8(4)
C22 C23 C28 C27 -176.1(3)
C34 N2 C30 C29 179.2(2)
C34 N2 C30 C31 -56.5(3)
N2 C30 C31 C32 56.6(3)
C29 C30 C31 C32 177.8(2)
C30 C31 C32 C33 -57.4(3)
C31 C32 C33 C34 55.5(3)
C30 N2 C34 C35 177.92(19)
C30 N2 C34 C33 54.5(3)
C32 C33 C34 C35 -174.3(2)
C32 C33 C34 N2 -52.8(3)
N2 C34 C35 C36 88.7(3)
C33 C34 C35 C36 -149.7(3)
C34 C35 C36 C37 177.9(2)
C35 C36 C37 C38 -119.8(3)
C35 C36 C37 C48 112.9(3)
C36 C37 C38 C39 71.8(2)
C48 C37 C38 C39 -160.27(19)
C36 C37 C38 C43 -163.8(2)
C48 C37 C38 C43 -35.9(3)
C43 C38 C39 C40 54.3(3)
C37 C38 C39 C40 179.76(19)
C50 O6 C40 C41 178.6(2)
C50 O6 C40 C39 58.0(3)
C38 C39 C40 O6 62.9(3)
C38 C39 C40 C41 -55.3(3)
O6 C40 C41 C42 -67.6(3)
C39 C40 C41 C42 55.0(3)
C40 C41 C42 C43 -55.4(3)
C41 C42 C43 C44 176.4(2)
C41 C42 C43 C38 53.6(3)
C39 C38 C43 C44 -177.35(19)
C37 C38 C43 C44 58.7(3)
C39 C38 C43 C42 -52.5(3)
C37 C38 C43 C42 -176.4(2)
C42 C43 C44 C45 -163.4(2)
C38 C43 C44 C45 -39.4(3)
C43 C44 C45 C46 176.6(2)
C43 C44 C45 C48 -4.0(4)
C47 O5 C46 O4 -171.6(2)
C47 O5 C46 C45 8.1(3)
C44 C45 C46 O4 9.2(4)
C48 C45 C46 O4 -170.3(3)
C44 C45 C46 O5 -170.5(2)
C48 C45 C46 O5 10.0(3)
C46 O5 C47 C49 -146.0(2)
C46 O5 C47 C48 -22.3(2)
C44 C45 C48 C47 158.0(2)
C46 C45 C48 C47 -22.4(2)
C44 C45 C48 C37 27.8(3)
C46 C45 C48 C37 -152.6(2)
O5 C47 C48 C45 26.4(2)
C49 C47 C48 C45 145.4(2)
O5 C47 C48 C37 153.4(2)
C49 C47 C48 C37 -87.5(3)
C36 C37 C48 C45 120.1(2)
C38 C37 C48 C45 -5.2(3)
C36 C37 C48 C47 -0.8(3)
C38 C37 C48 C47 -126.1(2)
C40 O6 C50 C51 53.8(3)
O6 C50 C51 C56 61.1(3)
O6 C50 C51 C52 -117.4(3)
C56 C51 C52 C53 -2.4(4)
C50 C51 C52 C53 176.2(2)
C51 C52 C53 C54 0.9(4)
C52 C53 C54 C55 1.2(4)
C53 C54 C55 C56 -1.7(4)
C54 C55 C56 C51 0.2(4)
C52 C51 C56 C55 1.8(4)
C50 C51 C56 C55 -176.7(2)
